data_7118281
loop_
_publ_author_name
'Eckshtain-Levi, Meital'
'Lavi, Ronit'
'Yufit, Dmitry S.'
'Daniel, Bareket'
'Green, Omer'
'Fleker, Ohad'
'Richman, Michal'
'Rahimipour, Shai'
'Gruzman, Arie'
'Benisvy, Laurent'

_publ_section_title
;
 A versatile water-soluble chelating and radical scavenging platform.
;
_journal_issue 11
_journal_name_full 'Chemical communications (Cambridge, England)'
_journal_page_first 2350
_journal_page_last 2353
_journal_paper_doi 10.1039/c5cc08198j
_journal_volume 52
_journal_year 2016
_chemical_formula_moiety 'C32 H48 Cu N4 O11, 0.5(H2 O)'
_chemical_formula_sum 'C32 H49 Cu N4 O11.5'
_chemical_formula_weight 737.29
_chemical_name_systematic
;
 ? 
;
_space_group_crystal_system triclinic
_space_group_IT_number 2
_space_group_name_Hall '-P 1'
_space_group_name_H-M_alt 'P -1'
_symmetry_space_group_name_Hall '-P 1'
_symmetry_space_group_name_H-M 'P -1'
_atom_sites_solution_hydrogens geom
_atom_sites_solution_primary iterative
_atom_sites_solution_secondary difmap
_audit_creation_date 2012-03-23
_audit_creation_method
;
  Olex2 1.2-beta
  (compiled 2012.03.20 svn.r2253, GUI svn.r4124)
;
_audit_update_record
;
2014-04-03 deposited with the CCDC.
2015-12-21 downloaded from the CCDC.
;
_cell_angle_alpha 89.6370(10)
_cell_angle_beta 83.2460(10)
_cell_angle_gamma 85.3260(10)
_cell_formula_units_Z 4
_cell_length_a 13.9600(6)
_cell_length_b 14.0920(6)
_cell_length_c 18.3587(7)
_cell_measurement_reflns_used 7925
_cell_measurement_temperature 120
_cell_measurement_theta_max 26.63
_cell_measurement_theta_min 2.23
_cell_volume 3574.6(3)
_computing_cell_refinement 'SAINT v6.45A (Bruker, 2003)'
_computing_data_collection 'SMART v5.625 (Bruker, 2001)'
_computing_data_reduction 'SAINT v6.45A (Bruker, 2003)'
_computing_molecular_graphics
;
O. V. Dolomanov, L. J. Bourhis, R. J. Gildea, J. A. K. Howard and H. Puschmann,
OLEX2: a complete structure solution, refinement and analysis program.
J. Appl. Cryst. (2009). 42, 339-341.
;
_computing_publication_material
;
O. V. Dolomanov, L. J. Bourhis, R. J. Gildea, J. A. K. Howard and H. Puschmann,
OLEX2: a complete structure solution, refinement and analysis program.
J. Appl. Cryst. (2009). 42, 339-341.
;
_computing_structure_refinement
;
XL, G.M. Sheldrick, Acta Cryst.
(2008). A64, 112-122
;
_computing_structure_solution
;
olex2.solve (L.J. Bourhis, O.V. Dolomanov, R.J. Gildea, J.A.K. Howard,
H. Puschmann, in preparation, 2011)
;
_diffrn_ambient_temperature 120
_diffrn_detector 'CCD area detector'
_diffrn_detector_area_resol_mean 5.6
_diffrn_detector_type 'Bruker SMART CCD 6000 area detector'
_diffrn_measured_fraction_theta_full 0.996
_diffrn_measured_fraction_theta_max 0.996
_diffrn_measurement_device 'three-circle diffractometer'
_diffrn_measurement_device_type 'Bruker SMART CCD 6000 area detector'
_diffrn_measurement_method '\w scans'
_diffrn_radiation_monochromator graphite
_diffrn_radiation_probe x-ray
_diffrn_radiation_type MoK\a
_diffrn_radiation_wavelength 0.71073
_diffrn_radiation_xray_symbol K-L~3~
_diffrn_reflns_av_R_equivalents 0.0424
_diffrn_reflns_av_unetI/netI 0.0621
_diffrn_reflns_limit_h_max 19
_diffrn_reflns_limit_h_min -19
_diffrn_reflns_limit_k_max 19
_diffrn_reflns_limit_k_min -19
_diffrn_reflns_limit_l_max 25
_diffrn_reflns_limit_l_min -25
_diffrn_reflns_number 44469
_diffrn_reflns_theta_full 29.00
_diffrn_reflns_theta_max 29.00
_diffrn_reflns_theta_min 1.12
_diffrn_source 'sealed X-ray tube'
_diffrn_source_current 40.0
_diffrn_source_power 2.0
_diffrn_source_target Mo
_diffrn_source_type 'sealed X-ray tube'
_diffrn_source_voltage 50.0
_exptl_absorpt_coefficient_mu 0.675
_exptl_absorpt_correction_T_max 1.0000
_exptl_absorpt_correction_T_min 0.5104
_exptl_absorpt_correction_type multi-scan
_exptl_absorpt_process_details
;
SADABS-2006/1 (Bruker,2006) was used for absorption correction.
R(int) was 0.0482 before and 0.0274 after correction.
The Ratio of minimum to maximum transmission is 0.5104.
The \l/2 correction factor is 0.0015.
;
_exptl_crystal_colour 'clear light green'
_exptl_crystal_colour_lustre clear
_exptl_crystal_colour_modifier light
_exptl_crystal_colour_primary green
_exptl_crystal_density_diffrn 1.370
_exptl_crystal_density_method 'not measured'
_exptl_crystal_description prism
_exptl_crystal_F_000 1560
_exptl_crystal_size_max 0.28
_exptl_crystal_size_mid 0.11
_exptl_crystal_size_min 0.1
_refine_diff_density_max 1.153
_refine_diff_density_min -0.951
_refine_diff_density_rms 0.088
_refine_ls_extinction_method none
_refine_ls_goodness_of_fit_ref 1.026
_refine_ls_hydrogen_treatment constr
_refine_ls_matrix_type full
_refine_ls_number_parameters 894
_refine_ls_number_reflns 18926
_refine_ls_number_restraints 0
_refine_ls_restrained_S_all 1.026
_refine_ls_R_factor_all 0.0925
_refine_ls_R_factor_gt 0.0555
_refine_ls_shift/su_max 0.002
_refine_ls_shift/su_mean 0.000
_refine_ls_structure_factor_coef Fsqd
_refine_ls_weighting_details 'calc w=1/[\s^2^(Fo^2^)+(0.0800P)^2^+2.8000P] where P=(Fo^2^+2Fc^2^)/3'
_refine_ls_weighting_scheme calc
_refine_ls_wR_factor_gt 0.1437
_refine_ls_wR_factor_ref 0.1682
_reflns_number_gt 12575
_reflns_number_total 18926
_reflns_threshold_expression >2sigma(I)
_cod_data_source_file c5cc08198j2.cif
_cod_data_source_block 1Cu_dbl35
_cod_depositor_comments 'Adding full bibliography for 7118279--7118281.cif.'
_cod_original_formula_sum 'C32 H49 Cu N4 O11.50'
_cod_database_code 7118281

loop_
_space_group_symop_id
_space_group_symop_operation_xyz
1 'x, y, z'
2 '-x, -y, -z'

loop_
_atom_site_label
_atom_site_type_symbol
_atom_site_fract_x
_atom_site_fract_y
_atom_site_fract_z
_atom_site_U_iso_or_equiv
_atom_site_adp_type
_atom_site_occupancy
_atom_site_symmetry_multiplicity
_atom_site_calc_flag
_atom_site_refinement_flags
_atom_site_disorder_assembly
_atom_site_disorder_group
Cu1 Cu 0.14915(2) 0.42141(2) 0.404139(17) 0.02000(9) Uani 1 1 d . . .
O1 O 0.16275(14) 0.49013(14) 0.49152(10) 0.0224(4) Uani 1 1 d . . .
O1W O -0.00764(15) 0.42420(16) 0.41862(12) 0.0320(5) Uani 1 1 d . . .
H1WA H -0.0268 0.3669 0.4272 0.048 Uiso 1 1 d R . .
H1WB H -0.0323 0.4608 0.4559 0.048 Uiso 1 1 d R . .
O2 O 0.17934(15) 0.29979(14) 0.45443(11) 0.0264(4) Uani 1 1 d . . .
O3 O 0.0397(2) 0.1797(2) 0.57475(18) 0.0571(7) Uani 1 1 d . . .
H3 H -0.0004 0.1772 0.6110 0.086 Uiso 1 1 calc R . .
O4 O 0.28143(17) 0.69996(16) 0.60104(12) 0.0353(5) Uani 1 1 d . . .
O5 O 0.01338(18) 0.77083(18) 0.56029(17) 0.0477(7) Uani 1 1 d . . .
H5 H 0.0220 0.7164 0.5756 0.072 Uiso 1 1 calc R . .
O21 O 0.14628(14) 0.35150(14) 0.31473(10) 0.0225(4) Uani 1 1 d . . .
O22 O 0.17787(15) 0.53548(14) 0.34490(11) 0.0252(4) Uani 1 1 d . . .
O23 O 0.0748(4) 0.8208(4) 0.2987(3) 0.0753(14) Uiso 0.70 1 d P A 1
H23 H 0.1119 0.8293 0.3290 0.113 Uiso 0.70 1 calc PR A 1
O23A O 0.0961(8) 0.7707(7) 0.2000(6) 0.059(2) Uiso 0.30 1 d P B 2
H23A H 0.0887 0.8137 0.1704 0.088 Uiso 0.30 1 calc PR B 2
O24 O 0.25565(17) 0.10918(15) 0.19632(12) 0.0348(5) Uani 1 1 d . . .
O25 O 0.1022(3) -0.0086(3) 0.2006(2) 0.0400(9) Uiso 0.60 1 d P C 1
H25 H 0.1559 0.0113 0.1918 0.060 Uiso 0.60 1 calc PR C 1
O25A O 0.0004(4) -0.0147(4) 0.2637(3) 0.0383(13) Uiso 0.40 1 d P D 2
H25A H -0.0474 -0.0068 0.2942 0.058 Uiso 0.40 1 calc PR D 2
N1 N 0.24147(18) 0.20889(17) 0.54109(14) 0.0280(5) Uani 1 1 d . . .
H1 H 0.2774 0.2054 0.5762 0.034 Uiso 1 1 calc R . .
N2 N 0.20143(19) 0.67443(18) 0.50477(14) 0.0291(5) Uani 1 1 d . . .
H2 H 0.1823 0.6344 0.4756 0.035 Uiso 1 1 calc R . .
N21 N 0.2351(2) 0.61182(18) 0.24386(14) 0.0316(6) Uani 1 1 d . . .
H21 H 0.2620 0.6089 0.1992 0.038 Uiso 1 1 d R A .
N22 N 0.1626(2) 0.16276(18) 0.29868(14) 0.0300(6) Uani 1 1 d . A .
H22 H 0.1466 0.2092 0.3290 0.036 Uiso 1 1 calc R . .
C1 C 0.23887(19) 0.4677(2) 0.52714(14) 0.0209(5) Uani 1 1 d . . .
C2 C 0.2776(2) 0.3727(2) 0.53516(14) 0.0220(5) Uani 1 1 d . . .
C3 C 0.3614(2) 0.3531(2) 0.56854(15) 0.0238(6) Uani 1 1 d . . .
H3A H 0.3873 0.2903 0.5703 0.029 Uiso 1 1 calc R . .
C4 C 0.4079(2) 0.4238(2) 0.59940(15) 0.0238(6) Uani 1 1 d . . .
C5 C 0.3649(2) 0.5159(2) 0.59663(15) 0.0260(6) Uani 1 1 d . . .
H5A H 0.3918 0.5641 0.6197 0.031 Uiso 1 1 calc R . .
C6 C 0.2838(2) 0.5396(2) 0.56117(14) 0.0226(5) Uani 1 1 d . . .
C7 C 0.2293(2) 0.2924(2) 0.50743(15) 0.0224(5) Uani 1 1 d . . .
C8 C 0.1981(2) 0.1237(2) 0.52233(19) 0.0343(7) Uani 1 1 d . . .
H8A H 0.2460 0.0698 0.5213 0.041 Uiso 1 1 calc R . .
H8B H 0.1780 0.1308 0.4736 0.041 Uiso 1 1 calc R . .
C9 C 0.1112(3) 0.1041(2) 0.5765(2) 0.0414(8) Uani 1 1 d . . .
H9A H 0.0860 0.0451 0.5637 0.050 Uiso 1 1 calc R . .
H9B H 0.1304 0.0977 0.6256 0.050 Uiso 1 1 calc R . .
C10 C 0.5002(2) 0.4017(2) 0.63588(17) 0.0294(6) Uani 1 1 d . . .
C11 C 0.5665(2) 0.4832(3) 0.6234(2) 0.0415(8) Uani 1 1 d . . .
H11A H 0.5381 0.5379 0.6513 0.062 Uiso 1 1 calc R . .
H11B H 0.5744 0.4991 0.5722 0.062 Uiso 1 1 calc R . .
H11C H 0.6285 0.4637 0.6387 0.062 Uiso 1 1 calc R . .
C12 C 0.4716(3) 0.3892(3) 0.71837(18) 0.0386(8) Uani 1 1 d . . .
H12A H 0.4334 0.3357 0.7264 0.058 Uiso 1 1 calc R . .
H12B H 0.4347 0.4457 0.7379 0.058 Uiso 1 1 calc R . .
H12C H 0.5290 0.3785 0.7425 0.058 Uiso 1 1 calc R . .
C13 C 0.5568(3) 0.3103(3) 0.6055(2) 0.0462(9) Uani 1 1 d . . .
H13A H 0.5722 0.3159 0.5534 0.069 Uiso 1 1 calc R . .
H13B H 0.5183 0.2575 0.6162 0.069 Uiso 1 1 calc R . .
H13C H 0.6155 0.3002 0.6280 0.069 Uiso 1 1 calc R . .
C14 C 0.2540(2) 0.6431(2) 0.55761(16) 0.0261(6) Uani 1 1 d . . .
C15 C 0.1762(3) 0.7758(2) 0.4962(2) 0.0409(8) Uani 1 1 d . . .
H15A H 0.1514 0.7864 0.4494 0.049 Uiso 1 1 calc R . .
H15B H 0.2341 0.8095 0.4956 0.049 Uiso 1 1 calc R . .
C16 C 0.1014(3) 0.8160(3) 0.5566(3) 0.0488(10) Uani 1 1 d . . .
H16A H 0.1275 0.8083 0.6032 0.059 Uiso 1 1 calc R . .
H16B H 0.0881 0.8836 0.5485 0.059 Uiso 1 1 calc R . .
C21 C 0.22407(19) 0.35453(19) 0.26634(14) 0.0203(5) Uani 1 1 d . . .
C22 C 0.2655(2) 0.4410(2) 0.24623(14) 0.0230(5) Uani 1 1 d . . .
C23 C 0.3486(2) 0.4415(2) 0.19522(15) 0.0264(6) Uani 1 1 d . . .
H23B H 0.3743 0.4991 0.1830 0.032 Uiso 1 1 calc R . .
C24 C 0.3935(2) 0.3585(2) 0.16247(15) 0.0286(6) Uani 1 1 d . . .
C25 C 0.3507(2) 0.2746(2) 0.18005(16) 0.0288(6) Uani 1 1 d . . .
H25B H 0.3786 0.2186 0.1574 0.035 Uiso 1 1 calc R . .
C26 C 0.2677(2) 0.2703(2) 0.23001(15) 0.0255(6) Uani 1 1 d . . .
C32A C 0.5557(14) 0.4143(14) 0.1293(11) 0.046(4) Uiso 0.20 1 d P E 2
H32A H 0.5802 0.3869 0.1721 0.069 Uiso 0.20 1 calc PR E 2
H32B H 0.5269 0.4775 0.1404 0.069 Uiso 0.20 1 calc PR E 2
H32C H 0.6077 0.4168 0.0904 0.069 Uiso 0.20 1 calc PR E 2
C27 C 0.2222(2) 0.5312(2) 0.28106(15) 0.0227(5) Uani 1 1 d . . .
C33A C 0.4511(12) 0.3771(13) 0.0307(9) 0.032(3) Uiso 0.20 1 d P E 2
H33A H 0.4140 0.4376 0.0313 0.049 Uiso 0.20 1 calc PR E 2
H33B H 0.4117 0.3279 0.0190 0.049 Uiso 0.20 1 calc PR E 2
H33C H 0.5064 0.3779 -0.0056 0.049 Uiso 0.20 1 calc PR E 2
C28 C 0.2085(4) 0.7042(4) 0.2717(3) 0.0323(13) Uiso 0.70 1 d P A 1
H28A H 0.2506 0.7486 0.2465 0.039 Uiso 0.70 1 calc PR A 1
H28B H 0.2161 0.7057 0.3235 0.039 Uiso 0.70 1 calc PR A 1
C31A C 0.5374(13) 0.2480(12) 0.1004(10) 0.037(4) Uiso 0.20 1 d P E 2
H31A H 0.4995 0.2089 0.0744 0.055 Uiso 0.20 1 calc PR E 2
H31B H 0.5420 0.2225 0.1487 0.055 Uiso 0.20 1 calc PR E 2
H31C H 0.6011 0.2488 0.0743 0.055 Uiso 0.20 1 calc PR E 2
C28A C 0.1914(11) 0.7062(10) 0.2908(8) 0.034(3) Uiso 0.30 1 d P B 2
H28C H 0.1306 0.6930 0.3189 0.041 Uiso 0.30 1 calc PR B 2
H28D H 0.2359 0.7204 0.3253 0.041 Uiso 0.30 1 calc PR B 2
C29 C 0.1044(4) 0.7337(4) 0.2610(3) 0.0411(11) Uiso 0.70 1 d P A 1
H29A H 0.0985 0.7417 0.2092 0.049 Uiso 0.70 1 calc PR A 1
H29B H 0.0632 0.6848 0.2799 0.049 Uiso 0.70 1 calc PR A 1
C29A C 0.1747(12) 0.7908(12) 0.2439(9) 0.065(4) Uiso 0.30 1 d P B 2
H29C H 0.1560 0.8471 0.2740 0.078 Uiso 0.30 1 calc PR B 2
H29D H 0.2333 0.8015 0.2119 0.078 Uiso 0.30 1 calc PR B 2
C30 C 0.4851(2) 0.3577(3) 0.10715(17) 0.0344(7) Uani 1 1 d . E .
C31 C 0.5664(4) 0.2953(4) 0.1348(3) 0.0539(13) Uiso 0.80 1 d P E 1
H31D H 0.5479 0.2313 0.1405 0.081 Uiso 0.80 1 calc PR E 1
H31E H 0.5794 0.3190 0.1812 0.081 Uiso 0.80 1 calc PR E 1
H31F H 0.6235 0.2959 0.1002 0.081 Uiso 0.80 1 calc PR E 1
C32 C 0.5215(3) 0.4601(3) 0.0957(3) 0.0392(10) Uiso 0.80 1 d P E 1
H32D H 0.5367 0.4838 0.1415 0.059 Uiso 0.80 1 calc PR E 1
H32E H 0.4717 0.5020 0.0780 0.059 Uiso 0.80 1 calc PR E 1
H32F H 0.5783 0.4570 0.0605 0.059 Uiso 0.80 1 calc PR E 1
C33 C 0.4635(4) 0.3238(4) 0.0336(3) 0.0430(10) Uiso 0.80 1 d P E 1
H33D H 0.4111 0.3639 0.0177 0.065 Uiso 0.80 1 calc PR E 1
H33E H 0.4458 0.2594 0.0377 0.065 Uiso 0.80 1 calc PR E 1
H33F H 0.5200 0.3265 -0.0015 0.065 Uiso 0.80 1 calc PR E 1
C34 C 0.2277(2) 0.1752(2) 0.24103(16) 0.0270(6) Uani 1 1 d . A .
C35 C 0.1174(3) 0.0739(2) 0.3125(2) 0.0365(7) Uani 1 1 d . . .
H35A H 0.0832 0.0754 0.3617 0.044 Uiso 1 1 d R C .
H35B H 0.1673 0.0215 0.3099 0.044 Uiso 1 1 d R . .
C36A C 0.0507(7) 0.0404(7) 0.2625(5) 0.027(2) Uiso 0.40 1 d P C 1
H36A H 0.0074 -0.0018 0.2891 0.032 Uiso 0.40 1 calc PR C 1
H36B H 0.0116 0.0946 0.2460 0.032 Uiso 0.40 1 calc PR C 1
Cu2 Cu 0.84094(2) 0.07092(2) 0.099247(18) 0.02208(9) Uani 1 1 d . . .
O2W O 1.00084(16) 0.0453(2) 0.07708(13) 0.0425(6) Uani 1 1 d . . .
H2WA H 1.0163 0.0124 0.0376 0.064 Uiso 1 1 d R . .
H2WB H 1.0263 0.0988 0.0719 0.064 Uiso 1 1 d R . .
O6 O 1.0102(2) 0.3694(2) -0.0684(2) 0.0775(11) Uani 1 1 d . . .
H6 H 1.0054 0.3184 -0.0882 0.116 Uiso 1 1 calc R . .
O31 O 0.83698(15) 0.13573(14) 0.00734(11) 0.0257(4) Uani 1 1 d . . .
O32 O 0.81357(16) -0.04863(15) 0.05280(12) 0.0301(5) Uani 1 1 d . . .
O33 O 0.9517(2) -0.2310(2) -0.1033(2) 0.0697(9) Uani 1 1 d . . .
H33 H 0.9753 -0.2084 -0.0691 0.105 Uiso 1 1 calc R . .
O34 O 0.70321(17) 0.36892(16) -0.09413(12) 0.0351(5) Uani 1 1 d . . .
O41 O 0.83306(14) 0.00938(14) 0.19352(10) 0.0242(4) Uani 1 1 d . . .
O42 O 0.83150(16) 0.19547(15) 0.14776(11) 0.0290(5) Uani 1 1 d . . .
O43 O 0.98814(19) 0.32265(19) 0.23877(16) 0.0485(6) Uani 1 1 d . . .
H43 H 1.0335 0.3331 0.2614 0.073 Uiso 1 1 calc R . .
O44 O 0.67854(17) -0.18304(16) 0.32572(12) 0.0346(5) Uani 1 1 d . . .
O45 O 0.8235(4) -0.4108(4) 0.1593(3) 0.0717(13) Uiso 0.70 1 d P F 1
H45 H 0.8747 -0.4076 0.1328 0.107 Uiso 0.70 1 calc PR F 1
O45A O 0.9435(10) -0.2759(11) 0.2988(8) 0.091(4) Uiso 0.30 1 d P G 2
H45A H 0.9494 -0.2944 0.3406 0.136 Uiso 0.30 1 calc PR G 2
N31 N 0.77378(18) -0.13163(17) -0.04241(14) 0.0263(5) Uani 1 1 d . . .
H31 H 0.7488 -0.1298 -0.0831 0.032 Uiso 1 1 calc R . .
N32 N 0.8091(2) 0.32291(18) -0.01487(14) 0.0318(6) Uani 1 1 d . . .
H32 H 0.8312 0.2782 0.0123 0.038 Uiso 1 1 calc R . .
N41 N 0.78585(19) 0.29333(18) 0.24412(14) 0.0291(5) Uani 1 1 d . . .
H41 H 0.7571 0.2997 0.2881 0.035 Uiso 1 1 calc R . .
N42 N 0.7984(2) -0.1656(2) 0.23466(16) 0.0391(7) Uani 1 1 d . . .
H42 H 0.8290 -0.1264 0.2064 0.047 Uiso 1 1 d R F .
C41 C 0.7604(2) 0.1260(2) -0.02768(14) 0.0225(5) Uani 1 1 d . . .
C42 C 0.7254(2) 0.0357(2) -0.03645(15) 0.0231(5) Uani 1 1 d . . .
C43 C 0.6447(2) 0.0267(2) -0.07316(15) 0.0249(6) Uani 1 1 d . . .
H43A H 0.6217 -0.0331 -0.0762 0.030 Uiso 1 1 calc R . .
C44 C 0.5974(2) 0.1033(2) -0.10536(15) 0.0255(6) Uani 1 1 d . . .
C45 C 0.6342(2) 0.1911(2) -0.09872(15) 0.0265(6) Uani 1 1 d . . .
H45B H 0.6047 0.2436 -0.1208 0.032 Uiso 1 1 calc R . .
C46 C 0.7127(2) 0.2050(2) -0.06095(14) 0.0225(5) Uani 1 1 d . . .
C47 C 0.7742(2) -0.0501(2) -0.00549(15) 0.0233(6) Uani 1 1 d . . .
C48 C 0.8133(2) -0.2231(2) -0.0175(2) 0.0353(7) Uani 1 1 d . . .
H48A H 0.7603 -0.2596 0.0024 0.042 Uiso 1 1 calc R . .
H48B H 0.8520 -0.2126 0.0218 0.042 Uiso 1 1 calc R . .
C49 C 0.8739(3) -0.2798(3) -0.0764(2) 0.0490(9) Uani 1 1 d . . .
H49A H 0.8965 -0.3406 -0.0569 0.059 Uiso 1 1 calc R . .
H49B H 0.8356 -0.2918 -0.1156 0.059 Uiso 1 1 calc R . .
C50 C 0.5116(2) 0.0939(2) -0.14904(17) 0.0299(6) Uani 1 1 d . . .
C51 C 0.4241(2) 0.1594(3) -0.1159(2) 0.0445(9) Uani 1 1 d . . .
H51A H 0.4400 0.2244 -0.1194 0.067 Uiso 1 1 calc R . .
H51B H 0.4080 0.1432 -0.0653 0.067 Uiso 1 1 calc R . .
H51C H 0.3699 0.1514 -0.1423 0.067 Uiso 1 1 calc R . .
C52 C 0.5413(3) 0.1229(3) -0.22831(17) 0.0369(7) Uani 1 1 d . . .
H52A H 0.5963 0.0822 -0.2487 0.055 Uiso 1 1 calc R . .
H52B H 0.5577 0.1877 -0.2294 0.055 Uiso 1 1 calc R . .
H52C H 0.4884 0.1169 -0.2566 0.055 Uiso 1 1 calc R . .
C53 C 0.4816(3) -0.0082(3) -0.14788(19) 0.0388(8) Uani 1 1 d . . .
H53A H 0.4626 -0.0267 -0.0982 0.058 Uiso 1 1 calc R . .
H53B H 0.5351 -0.0504 -0.1688 0.058 Uiso 1 1 calc R . .
H53C H 0.4282 -0.0117 -0.1760 0.058 Uiso 1 1 calc R . .
C54 C 0.7419(2) 0.3046(2) -0.05788(15) 0.0277(6) Uani 1 1 d . . .
C55 C 0.8462(3) 0.4170(2) -0.0127(2) 0.0402(8) Uani 1 1 d . . .
H55A H 0.8711 0.4249 0.0338 0.048 Uiso 1 1 calc R . .
H55B H 0.7935 0.4655 -0.0159 0.048 Uiso 1 1 calc R . .
C56 C 0.9254(3) 0.4308(3) -0.0743(3) 0.0532(10) Uani 1 1 d . . .
H56A H 0.9017 0.4189 -0.1207 0.064 Uiso 1 1 calc R . .
H56B H 0.9418 0.4963 -0.0742 0.064 Uiso 1 1 calc R . .
C61 C 0.7579(2) 0.0393(2) 0.24036(14) 0.0223(5) Uani 1 1 d . . .
C62 C 0.7285(2) 0.1376(2) 0.25005(15) 0.0244(6) Uani 1 1 d . . .
C63 C 0.6446(2) 0.1679(2) 0.29580(15) 0.0262(6) Uani 1 1 d . . .
H63 H 0.6250 0.2326 0.2986 0.031 Uiso 1 1 calc R . .
C64 C 0.5892(2) 0.1048(2) 0.33728(16) 0.0282(6) Uani 1 1 d . . .
C65 C 0.6225(2) 0.0095(2) 0.33223(15) 0.0266(6) Uani 1 1 d . . .
H65 H 0.5891 -0.0338 0.3617 0.032 Uiso 1 1 calc R . .
C66 C 0.7036(2) -0.0249(2) 0.28505(15) 0.0242(6) Uani 1 1 d . . .
C67 C 0.7855(2) 0.2102(2) 0.21084(15) 0.0241(6) Uani 1 1 d . . .
C68 C 0.8319(3) 0.3745(2) 0.21069(19) 0.0359(7) Uani 1 1 d . . .
H68A H 0.7849 0.4294 0.2132 0.043 Uiso 1 1 calc R . .
H68B H 0.8529 0.3607 0.1593 0.043 Uiso 1 1 calc R . .
C69 C 0.9182(3) 0.3984(2) 0.2481(2) 0.0399(8) Uani 1 1 d . . .
H69A H 0.9440 0.4555 0.2268 0.048 Uiso 1 1 calc R . .
H69B H 0.8986 0.4099 0.2999 0.048 Uiso 1 1 calc R . .
C70 C 0.4977(2) 0.1383(2) 0.38780(17) 0.0336(7) Uani 1 1 d . . .
C71 C 0.4656(3) 0.2427(3) 0.3756(2) 0.0451(9) Uani 1 1 d . . .
H71A H 0.4557 0.2522 0.3251 0.068 Uiso 1 1 calc R . .
H71B H 0.5147 0.2819 0.3877 0.068 Uiso 1 1 calc R . .
H71C H 0.4063 0.2598 0.4063 0.068 Uiso 1 1 calc R . .
C72 C 0.5197(3) 0.1256(3) 0.46676(18) 0.0433(9) Uani 1 1 d . . .
H72A H 0.5675 0.1676 0.4765 0.065 Uiso 1 1 calc R . .
H72B H 0.5437 0.0609 0.4741 0.065 Uiso 1 1 calc R . .
H72C H 0.4616 0.1403 0.4995 0.065 Uiso 1 1 calc R . .
C73 C 0.4139(3) 0.0791(3) 0.3730(2) 0.0488(10) Uani 1 1 d . . .
H73A H 0.4315 0.0129 0.3813 0.073 Uiso 1 1 calc R . .
H73B H 0.4009 0.0879 0.3231 0.073 Uiso 1 1 calc R . .
H73C H 0.3570 0.0995 0.4055 0.073 Uiso 1 1 calc R . .
C74 C 0.7258(2) -0.1305(2) 0.28329(16) 0.0276(6) Uani 1 1 d . . .
C75 C 0.8352(5) -0.2684(4) 0.2301(3) 0.0397(14) Uiso 0.70 1 d P F 1
H75A H 0.8251 -0.2976 0.2781 0.048 Uiso 0.70 1 calc PR F 1
H75B H 0.9040 -0.2742 0.2135 0.048 Uiso 0.70 1 calc PR F 1
C75A C 0.8080(11) -0.2667(10) 0.2155(8) 0.040(3) Uiso 0.30 1 d P G 2
H75C H 0.8421 -0.2768 0.1667 0.048 Uiso 0.30 1 calc PR G 2
H75D H 0.7448 -0.2911 0.2171 0.048 Uiso 0.30 1 calc PR G 2
C76 C 0.7810(4) -0.3175(4) 0.1769(3) 0.0512(14) Uiso 0.70 1 d P F 1
H76A H 0.7144 -0.3210 0.1981 0.061 Uiso 0.70 1 calc PR F 1
H76B H 0.7807 -0.2803 0.1322 0.061 Uiso 0.70 1 calc PR F 1
C76A C 0.8663(10) -0.3166(10) 0.2735(8) 0.053(3) Uiso 0.30 1 d P G 2
H76C H 0.8204 -0.3275 0.3161 0.063 Uiso 0.30 1 calc PR G 2
H76D H 0.8908 -0.3788 0.2538 0.063 Uiso 0.30 1 calc PR G 2
O3W O 1.0030(2) -0.1733(2) 0.0901(2) 0.0647(8) Uani 1 1 d G . .
H3WA H 1.0552 -0.1534 0.0693 0.097 Uiso 1 1 d G . .
H3WB H 0.9582 -0.1285 0.0923 0.097 Uiso 1 1 d G . .
C36 C 0.0443(6) 0.0668(6) 0.2553(5) 0.047(2) Uiso 0.60 1 d P D 2
H36C H -0.0040 0.1205 0.2612 0.056 Uiso 0.60 1 calc PR D 2
H36D H 0.0782 0.0692 0.2061 0.056 Uiso 0.60 1 calc PR D 2

loop_
_atom_site_aniso_label
_atom_site_aniso_U_11
_atom_site_aniso_U_22
_atom_site_aniso_U_33
_atom_site_aniso_U_23
_atom_site_aniso_U_13
_atom_site_aniso_U_12
Cu1 0.02148(17) 0.02145(17) 0.01691(16) -0.00404(12) -0.00181(12) -0.00109(13)
O1 0.0232(10) 0.0246(10) 0.0196(9) -0.0049(7) -0.0047(7) 0.0003(8)
O1W 0.0241(11) 0.0389(13) 0.0321(12) -0.0079(9) 0.0005(9) -0.0014(9)
O2 0.0321(11) 0.0239(10) 0.0245(10) -0.0013(8) -0.0072(8) -0.0053(8)
O3 0.0392(15) 0.0616(19) 0.069(2) 0.0049(15) -0.0056(14) 0.0011(14)
O4 0.0410(13) 0.0305(12) 0.0347(12) -0.0134(9) -0.0051(10) -0.0029(10)
O5 0.0347(13) 0.0343(14) 0.0742(19) -0.0122(13) -0.0066(13) -0.0012(11)
O21 0.0220(9) 0.0263(10) 0.0189(9) -0.0060(7) -0.0006(7) -0.0029(8)
O22 0.0283(10) 0.0225(10) 0.0233(10) -0.0023(8) -0.0003(8) 0.0025(8)
O24 0.0487(14) 0.0269(11) 0.0277(11) -0.0102(9) -0.0034(10) 0.0041(10)
N1 0.0296(13) 0.0233(12) 0.0325(13) 0.0038(10) -0.0070(11) -0.0054(10)
N2 0.0320(14) 0.0227(12) 0.0330(14) -0.0034(10) -0.0067(11) -0.0009(10)
N21 0.0400(15) 0.0279(13) 0.0266(13) 0.0043(10) -0.0048(11) 0.0001(11)
N22 0.0392(15) 0.0240(13) 0.0268(13) -0.0036(10) -0.0015(11) -0.0054(11)
C1 0.0199(12) 0.0259(14) 0.0163(12) -0.0029(10) 0.0010(10) -0.0027(10)
C2 0.0233(13) 0.0248(14) 0.0180(12) -0.0003(10) 0.0006(10) -0.0058(11)
C3 0.0251(14) 0.0250(14) 0.0211(13) 0.0009(10) -0.0016(11) -0.0026(11)
C4 0.0233(13) 0.0312(15) 0.0174(13) -0.0028(11) -0.0021(10) -0.0049(11)
C5 0.0254(14) 0.0332(16) 0.0204(13) -0.0066(11) -0.0034(11) -0.0072(12)
C6 0.0254(14) 0.0247(14) 0.0170(12) -0.0048(10) 0.0003(10) -0.0022(11)
C7 0.0203(13) 0.0238(14) 0.0225(13) -0.0020(10) 0.0000(10) -0.0022(10)
C8 0.0366(17) 0.0241(15) 0.0441(19) 0.0022(13) -0.0101(14) -0.0062(13)
C9 0.0376(19) 0.0311(18) 0.057(2) 0.0025(15) -0.0084(16) -0.0089(14)
C10 0.0272(15) 0.0350(16) 0.0277(15) -0.0025(12) -0.0096(12) -0.0027(12)
C11 0.0310(17) 0.052(2) 0.045(2) 0.0041(16) -0.0136(15) -0.0128(16)
C12 0.0399(19) 0.047(2) 0.0305(17) 0.0014(14) -0.0114(14) -0.0024(15)
C13 0.0313(18) 0.054(2) 0.054(2) -0.0163(18) -0.0162(16) 0.0089(16)
C14 0.0264(14) 0.0237(14) 0.0272(15) -0.0072(11) 0.0026(11) -0.0030(11)
C15 0.0408(19) 0.0256(16) 0.057(2) 0.0011(15) -0.0083(17) -0.0029(14)
C16 0.040(2) 0.0287(18) 0.078(3) -0.0122(18) -0.0130(19) 0.0017(15)
C21 0.0223(13) 0.0244(13) 0.0142(12) -0.0028(10) -0.0036(10) 0.0002(10)
C22 0.0251(14) 0.0271(14) 0.0169(12) -0.0020(10) -0.0039(10) -0.0004(11)
C23 0.0283(15) 0.0337(16) 0.0173(13) 0.0013(11) -0.0020(11) -0.0043(12)
C24 0.0271(15) 0.0410(18) 0.0163(13) -0.0015(11) 0.0009(11) 0.0007(13)
C25 0.0316(16) 0.0328(16) 0.0203(14) -0.0070(11) -0.0003(11) 0.0046(12)
C26 0.0285(15) 0.0284(15) 0.0192(13) -0.0052(11) -0.0022(11) -0.0002(12)
C27 0.0235(13) 0.0254(14) 0.0198(13) 0.0002(10) -0.0055(10) -0.0013(11)
C30 0.0303(16) 0.0452(19) 0.0245(15) -0.0026(13) 0.0067(12) 0.0013(14)
C34 0.0333(16) 0.0261(15) 0.0223(14) -0.0040(11) -0.0077(12) 0.0006(12)
C35 0.0434(19) 0.0236(15) 0.0447(19) 0.0019(13) -0.0115(15) -0.0061(14)
Cu2 0.02351(18) 0.02563(18) 0.01760(16) 0.00013(12) -0.00380(13) -0.00303(13)
O2W 0.0255(12) 0.0687(18) 0.0312(12) 0.0080(11) -0.0002(9) 0.0040(11)
O6 0.0484(18) 0.0499(19) 0.130(3) 0.013(2) 0.0048(19) 0.0014(15)
O31 0.0282(10) 0.0284(11) 0.0224(10) 0.0019(8) -0.0088(8) -0.0049(8)
O32 0.0388(12) 0.0251(11) 0.0287(11) 0.0000(8) -0.0146(9) -0.0015(9)
O33 0.056(2) 0.055(2) 0.092(3) -0.0064(18) 0.0091(18) 0.0029(15)
O34 0.0414(13) 0.0316(12) 0.0310(12) 0.0092(9) -0.0022(10) 0.0003(10)
O41 0.0245(10) 0.0271(10) 0.0202(10) 0.0013(8) -0.0007(8) -0.0005(8)
O42 0.0369(12) 0.0293(11) 0.0215(10) -0.0013(8) -0.0001(9) -0.0114(9)
O43 0.0409(15) 0.0501(16) 0.0566(17) -0.0092(13) -0.0144(13) -0.0033(12)
O44 0.0385(13) 0.0337(12) 0.0326(12) 0.0121(9) -0.0059(10) -0.0080(10)
N31 0.0279(13) 0.0241(12) 0.0272(13) -0.0050(10) -0.0058(10) 0.0009(10)
N32 0.0430(16) 0.0249(13) 0.0285(13) 0.0038(10) -0.0073(11) -0.0052(11)
N41 0.0345(14) 0.0298(13) 0.0249(12) -0.0011(10) -0.0060(10) -0.0117(11)
N42 0.0465(17) 0.0269(14) 0.0410(16) 0.0030(12) 0.0063(13) -0.0027(12)
C41 0.0249(14) 0.0263(14) 0.0152(12) -0.0027(10) 0.0009(10) 0.0005(11)
C42 0.0237(13) 0.0252(14) 0.0191(13) -0.0045(10) 0.0003(10) 0.0021(11)
C43 0.0256(14) 0.0287(15) 0.0198(13) -0.0058(11) -0.0021(11) 0.0012(11)
C44 0.0213(13) 0.0340(16) 0.0200(13) -0.0047(11) -0.0022(10) 0.0056(11)
C45 0.0299(15) 0.0283(15) 0.0195(13) -0.0011(11) -0.0018(11) 0.0067(12)
C46 0.0253(14) 0.0268(14) 0.0148(12) -0.0004(10) -0.0009(10) -0.0001(11)
C47 0.0192(13) 0.0271(14) 0.0237(14) -0.0024(11) -0.0029(10) -0.0013(11)
C48 0.0362(18) 0.0246(16) 0.0446(19) 0.0016(13) -0.0045(14) -0.0012(13)
C49 0.050(2) 0.043(2) 0.053(2) -0.0056(17) -0.0089(18) 0.0104(18)
C50 0.0254(15) 0.0353(17) 0.0291(15) -0.0042(12) -0.0087(12) 0.0049(12)
C51 0.0280(17) 0.056(2) 0.049(2) -0.0112(17) -0.0116(15) 0.0117(16)
C52 0.0427(19) 0.0422(19) 0.0284(16) -0.0022(13) -0.0145(14) -0.0038(15)
C53 0.0358(18) 0.047(2) 0.0369(18) -0.0002(15) -0.0145(14) -0.0051(15)
C54 0.0335(16) 0.0262(15) 0.0205(14) 0.0014(11) 0.0063(12) 0.0012(12)
C55 0.052(2) 0.0263(16) 0.044(2) 0.0024(14) -0.0073(16) -0.0079(15)
C56 0.049(2) 0.036(2) 0.073(3) 0.0132(19) 0.003(2) -0.0038(17)
C61 0.0248(14) 0.0276(14) 0.0160(12) -0.0005(10) -0.0066(10) -0.0050(11)
C62 0.0290(15) 0.0276(14) 0.0180(13) -0.0008(10) -0.0050(11) -0.0067(11)
C63 0.0307(15) 0.0266(15) 0.0220(14) -0.0049(11) -0.0047(11) -0.0031(12)
C64 0.0298(15) 0.0352(16) 0.0197(13) -0.0048(11) -0.0005(11) -0.0057(13)
C65 0.0300(15) 0.0350(16) 0.0167(13) 0.0008(11) -0.0040(11) -0.0117(12)
C66 0.0277(14) 0.0284(15) 0.0179(13) 0.0021(10) -0.0061(11) -0.0068(11)
C67 0.0263(14) 0.0268(14) 0.0207(13) -0.0015(11) -0.0053(11) -0.0069(11)
C68 0.0448(19) 0.0277(16) 0.0390(18) 0.0037(13) -0.0148(15) -0.0113(14)
C69 0.046(2) 0.0313(17) 0.047(2) 0.0001(14) -0.0172(16) -0.0114(15)
C70 0.0336(17) 0.0389(18) 0.0268(15) -0.0096(13) 0.0065(13) -0.0071(14)
C71 0.042(2) 0.050(2) 0.0390(19) -0.0077(16) 0.0102(16) 0.0033(17)
C72 0.055(2) 0.049(2) 0.0255(16) -0.0099(14) 0.0067(15) -0.0122(17)
C73 0.0322(18) 0.062(3) 0.050(2) -0.0219(19) 0.0089(16) -0.0106(17)
C74 0.0296(15) 0.0297(15) 0.0261(14) 0.0056(11) -0.0110(12) -0.0064(12)
O3W 0.0532(19) 0.063(2) 0.073(2) 0.0002(17) 0.0090(17) -0.0024(15)

loop_
_atom_type_symbol
_atom_type_description
_atom_type_scat_dispersion_real
_atom_type_scat_dispersion_imag
_atom_type_scat_source
C C 0.0033 0.0016 'International Tables Vol C Tables 4.2.6.8 and 6.1.1.4'
H H 0.0000 0.0000 'International Tables Vol C Tables 4.2.6.8 and 6.1.1.4'
Cu Cu 0.3201 1.2651 'International Tables Vol C Tables 4.2.6.8 and 6.1.1.4'
N N 0.0061 0.0033 'International Tables Vol C Tables 4.2.6.8 and 6.1.1.4'
O O 0.0106 0.0060 'International Tables Vol C Tables 4.2.6.8 and 6.1.1.4'

loop_
_geom_angle_atom_site_label_1
_geom_angle_atom_site_label_2
_geom_angle_atom_site_label_3
_geom_angle
O1 Cu1 O1W 97.30(8)
O1 Cu1 O2 90.05(8)
O1 Cu1 O21 175.55(8)
O1 Cu1 O22 89.92(8)
O2 Cu1 O1W 98.89(9)
O21 Cu1 O1W 87.15(8)
O21 Cu1 O2 89.19(8)
O21 Cu1 O22 89.01(8)
O22 Cu1 O1W 104.77(9)
O22 Cu1 O2 156.15(9)
C1 O1 Cu1 119.16(16)
Cu1 O1W H1WA 111.2
Cu1 O1W H1WB 110.8
H1WA O1W H1WB 107.8
C7 O2 Cu1 123.65(18)
C9 O3 H3 109.5
C16 O5 H5 109.5
C21 O21 Cu1 115.20(16)
C27 O22 Cu1 123.07(18)
C29A O23A H23A 109.5
C36 O25A H25A 109.5
C7 N1 H1 117.9
C7 N1 C8 124.1(3)
C8 N1 H1 117.9
C14 N2 H2 119.7
C14 N2 C15 120.6(3)
C15 N2 H2 119.7
C27 N21 H21 119.2
C27 N21 C28 125.4(4)
C27 N21 C28A 112.8(6)
C28 N21 H21 115.4
C28 N21 C28A 12.8(6)
C28A N21 H21 127.9
C34 N22 H22 118.6
C34 N22 C35 122.8(3)
C35 N22 H22 118.6
O1 C1 C2 122.8(2)
O1 C1 C6 120.4(3)
C2 C1 C6 116.7(3)
C1 C2 C7 120.3(2)
C3 C2 C1 120.7(3)
C3 C2 C7 119.1(3)
C2 C3 H3A 118.7
C4 C3 C2 122.5(3)
C4 C3 H3A 118.7
C3 C4 C10 122.2(3)
C5 C4 C3 116.3(3)
C5 C4 C10 121.5(3)
C4 C5 H5A 118.3
C4 C5 C6 123.3(3)
C6 C5 H5A 118.3
C1 C6 C14 124.2(3)
C5 C6 C1 120.1(3)
C5 C6 C14 115.6(3)
O2 C7 N1 119.9(3)
O2 C7 C2 123.4(3)
N1 C7 C2 116.7(2)
N1 C8 H8A 109.2
N1 C8 H8B 109.2
N1 C8 C9 112.1(3)
H8A C8 H8B 107.9
C9 C8 H8A 109.2
C9 C8 H8B 109.2
O3 C9 C8 109.1(3)
O3 C9 H9A 109.9
O3 C9 H9B 109.9
C8 C9 H9A 109.9
C8 C9 H9B 109.9
H9A C9 H9B 108.3
C4 C10 C11 110.5(3)
C4 C10 C12 108.4(3)
C12 C10 C11 109.5(3)
C13 C10 C4 111.7(2)
C13 C10 C11 108.1(3)
C13 C10 C12 108.6(3)
C10 C11 H11A 109.5
C10 C11 H11B 109.5
C10 C11 H11C 109.5
H11A C11 H11B 109.5
H11A C11 H11C 109.5
H11B C11 H11C 109.5
C10 C12 H12A 109.5
C10 C12 H12B 109.5
C10 C12 H12C 109.5
H12A C12 H12B 109.5
H12A C12 H12C 109.5
H12B C12 H12C 109.5
C10 C13 H13A 109.5
C10 C13 H13B 109.5
C10 C13 H13C 109.5
H13A C13 H13B 109.5
H13A C13 H13C 109.5
H13B C13 H13C 109.5
O4 C14 N2 120.7(3)
O4 C14 C6 120.5(3)
N2 C14 C6 118.7(2)
N2 C15 H15A 109.1
N2 C15 H15B 109.1
N2 C15 C16 112.7(3)
H15A C15 H15B 107.8
C16 C15 H15A 109.1
C16 C15 H15B 109.1
O5 C16 C15 112.5(3)
O5 C16 H16A 109.1
O5 C16 H16B 109.1
C15 C16 H16A 109.1
C15 C16 H16B 109.1
H16A C16 H16B 107.8
O21 C21 C22 122.3(2)
O21 C21 C26 120.6(2)
C22 C21 C26 117.0(2)
C21 C22 C27 119.6(2)
C23 C22 C21 120.8(3)
C23 C22 C27 119.6(3)
C22 C23 H23B 119.1
C24 C23 C22 121.9(3)
C24 C23 H23B 119.1
C23 C24 C30 122.5(3)
C25 C24 C23 117.1(3)
C25 C24 C30 120.3(3)
C24 C25 H25B 118.4
C24 C25 C26 123.2(3)
C26 C25 H25B 118.4
C21 C26 C34 123.2(3)
C25 C26 C21 119.8(3)
C25 C26 C34 117.0(3)
H32A C32A H32B 109.5
H32A C32A H32C 109.5
H32B C32A H32C 109.5
C30 C32A H32A 109.5
C30 C32A H32B 109.5
C30 C32A H32C 109.5
O22 C27 N21 119.0(3)
O22 C27 C22 123.0(3)
N21 C27 C22 117.9(3)
H33A C33A H33B 109.5
H33A C33A H33C 109.5
H33B C33A H33C 109.5
C30 C33A H33A 109.5
C30 C33A H33B 109.5
C30 C33A H33C 109.5
N21 C28 H28A 109.6
N21 C28 H28B 109.6
N21 C28 C29 110.2(4)
H28A C28 H28B 108.1
C29 C28 H28A 109.6
C29 C28 H28B 109.6
H31A C31A H31B 109.5
H31A C31A H31C 109.5
H31B C31A H31C 109.5
C30 C31A H31A 109.5
C30 C31A H31B 109.5
C30 C31A H31C 109.5
N21 C28A H28C 109.0
N21 C28A H28D 109.0
H28C C28A H28D 107.8
C29A C28A N21 112.8(11)
C29A C28A H28C 109.0
C29A C28A H28D 109.0
O23 C29 C28 109.2(5)
O23 C29 H29A 109.8
O23 C29 H29B 109.8
C28 C29 H29A 109.8
C28 C29 H29B 109.8
H29A C29 H29B 108.3
O23A C29A C28A 106.9(12)
O23A C29A H29C 110.3
O23A C29A H29D 110.3
C28A C29A H29C 110.3
C28A C29A H29D 110.3
H29C C29A H29D 108.6
C24 C30 C33A 106.8(7)
C24 C30 C31A 108.8(6)
C24 C30 C32 111.8(3)
C32A C30 C24 113.3(8)
C32A C30 C33A 117.8(11)
C32A C30 C31A 105.5(10)
C32A C30 C31 69.7(9)
C32A C30 C32 39.5(8)
C32A C30 C33 133.4(9)
C33A C30 C31A 104.0(9)
C33A C30 C32 82.5(7)
C31 C30 C24 110.1(3)
C31 C30 C33A 134.4(7)
C31 C30 C31A 38.6(6)
C31 C30 C32 106.9(3)
C32 C30 C31A 134.9(7)
C33 C30 C24 109.7(3)
C33 C30 C33A 28.8(6)
C33 C30 C31A 76.1(7)
C33 C30 C31 111.1(4)
C33 C30 C32 107.1(3)
C30 C31 H31D 109.5
C30 C31 H31E 109.5
C30 C31 H31F 109.5
C30 C32 H32D 109.5
C30 C32 H32E 109.5
C30 C32 H32F 109.5
C30 C33 H33D 109.5
C30 C33 H33E 109.5
C30 C33 H33F 109.5
O24 C34 N22 121.3(3)
O24 C34 C26 119.8(3)
N22 C34 C26 118.9(3)
N22 C35 H35A 109.1
N22 C35 H35B 109.2
N22 C35 C36A 120.9(5)
N22 C35 C36 107.1(4)
H35A C35 H35B 107.9
C36A C35 H35A 107.2
C36A C35 H35B 101.7
C36A C35 C36 14.9(5)
C36 C35 H35A 109.8
C36 C35 H35B 113.7
O25 C36A C35 111.6(6)
O25 C36A H36A 109.3
O25 C36A H36B 109.3
C35 C36A H36A 109.3
C35 C36A H36B 109.3
H36A C36A H36B 108.0
O31 Cu2 O2W 90.51(9)
O31 Cu2 O32 90.08(8)
O31 Cu2 O41 174.98(9)
O31 Cu2 O42 88.53(9)
O32 Cu2 O2W 95.11(10)
O41 Cu2 O2W 94.46(8)
O41 Cu2 O32 90.17(9)
O41 Cu2 O42 89.95(8)
O42 Cu2 O2W 99.70(10)
O42 Cu2 O32 165.13(9)
Cu2 O2W H2WA 110.1
Cu2 O2W H2WB 109.7
H2WA O2W H2WB 108.9
C56 O6 H6 109.5
C41 O31 Cu2 116.94(17)
C47 O32 Cu2 122.73(19)
C49 O33 H33 109.5
C61 O41 Cu2 115.25(17)
C67 O42 Cu2 122.01(18)
C69 O43 H43 109.5
C76A O45A H45A 109.5
C47 N31 H31 118.2
C47 N31 C48 123.6(3)
C48 N31 H31 118.2
C54 N32 H32 119.1
C54 N32 C55 121.8(3)
C55 N32 H32 119.1
C67 N41 H41 118.0
C67 N41 C68 123.9(3)
C68 N41 H41 118.0
C74 N42 H42 118.1
C74 N42 C75 124.0(3)
C74 N42 C75A 120.4(6)
C75 N42 H42 117.7
C75A N42 H42 119.3
C75A N42 C75 19.0(6)
O31 C41 C42 121.4(3)
O31 C41 C46 121.5(3)
C42 C41 C46 117.1(3)
C41 C42 C47 119.8(3)
C43 C42 C41 120.7(3)
C43 C42 C47 119.5(3)
C42 C43 H43A 118.7
C44 C43 C42 122.6(3)
C44 C43 H43A 118.7
C43 C44 C45 116.3(3)
C43 C44 C50 123.3(3)
C45 C44 C50 120.3(3)
C44 C45 H45B 118.2
C44 C45 C46 123.6(3)
C46 C45 H45B 118.2
C41 C46 C54 123.6(3)
C45 C46 C41 119.6(3)
C45 C46 C54 116.8(3)
O32 C47 N31 120.5(3)
O32 C47 C42 123.1(3)
N31 C47 C42 116.4(2)
N31 C48 H48A 108.9
N31 C48 H48B 108.9
N31 C48 C49 113.4(3)
H48A C48 H48B 107.7
C49 C48 H48A 108.9
C49 C48 H48B 108.9
O33 C49 C48 109.8(3)
O33 C49 H49A 109.7
O33 C49 H49B 109.7
C48 C49 H49A 109.7
C48 C49 H49B 109.7
H49A C49 H49B 108.2
C44 C50 C51 109.8(3)
C52 C50 C44 108.4(3)
C52 C50 C51 109.7(3)
C52 C50 C53 109.2(3)
C53 C50 C44 111.6(3)
C53 C50 C51 108.1(3)
C50 C51 H51A 109.5
C50 C51 H51B 109.5
C50 C51 H51C 109.5
H51A C51 H51B 109.5
H51A C51 H51C 109.5
H51B C51 H51C 109.5
C50 C52 H52A 109.5
C50 C52 H52B 109.5
C50 C52 H52C 109.5
H52A C52 H52B 109.5
H52A C52 H52C 109.5
H52B C52 H52C 109.5
C50 C53 H53A 109.5
C50 C53 H53B 109.5
C50 C53 H53C 109.5
H53A C53 H53B 109.5
H53A C53 H53C 109.5
H53B C53 H53C 109.5
O34 C54 N32 121.1(3)
O34 C54 C46 120.3(3)
N32 C54 C46 118.6(3)
N32 C55 H55A 109.1
N32 C55 H55B 109.1
N32 C55 C56 112.3(3)
H55A C55 H55B 107.9
C56 C55 H55A 109.1
C56 C55 H55B 109.1
O6 C56 C55 112.5(3)
O6 C56 H56A 109.1
O6 C56 H56B 109.1
C55 C56 H56A 109.1
C55 C56 H56B 109.1
H56A C56 H56B 107.8
O41 C61 C62 121.6(2)
O41 C61 C66 121.9(3)
C62 C61 C66 116.5(3)
C61 C62 C67 120.5(3)
C63 C62 C61 120.9(3)
C63 C62 C67 118.6(3)
C62 C63 H63 118.8
C64 C63 C62 122.4(3)
C64 C63 H63 118.8
C63 C64 C70 122.3(3)
C65 C64 C63 116.5(3)
C65 C64 C70 121.2(3)
C64 C65 H65 118.4
C64 C65 C66 123.3(3)
C66 C65 H65 118.4
C61 C66 C74 123.7(3)
C65 C66 C61 120.1(3)
C65 C66 C74 116.2(3)
O42 C67 N41 120.5(3)
O42 C67 C62 122.4(3)
N41 C67 C62 117.1(3)
N41 C68 H68A 109.1
N41 C68 H68B 109.1
N41 C68 C69 112.3(3)
H68A C68 H68B 107.9
C69 C68 H68A 109.1
C69 C68 H68B 109.1
O43 C69 C68 108.7(3)
O43 C69 H69A 110.0
O43 C69 H69B 110.0
C68 C69 H69A 110.0
C68 C69 H69B 110.0
H69A C69 H69B 108.3
C64 C70 C73 109.8(3)
C71 C70 C64 112.2(3)
C71 C70 C73 107.5(3)
C72 C70 C64 107.9(3)
C72 C70 C71 108.9(3)
C72 C70 C73 110.5(3)
C70 C71 H71A 109.5
C70 C71 H71B 109.5
C70 C71 H71C 109.5
H71A C71 H71B 109.5
H71A C71 H71C 109.5
H71B C71 H71C 109.5
C70 C72 H72A 109.5
C70 C72 H72B 109.5
C70 C72 H72C 109.5
H72A C72 H72B 109.5
H72A C72 H72C 109.5
H72B C72 H72C 109.5
C70 C73 H73A 109.5
C70 C73 H73B 109.5
C70 C73 H73C 109.5
H73A C73 H73B 109.5
H73A C73 H73C 109.5
H73B C73 H73C 109.5
O44 C74 N42 121.6(3)
O44 C74 C66 121.1(3)
N42 C74 C66 117.4(3)
N42 C75 H75A 110.0
N42 C75 H75B 110.0
N42 C75 C76 108.4(5)
H75A C75 H75B 108.4
C76 C75 H75A 110.0
C76 C75 H75B 110.0
N42 C75A H75C 110.6
N42 C75A H75D 110.6
N42 C75A C76A 105.7(11)
H75C C75A H75D 108.7
C76A C75A H75C 110.6
C76A C75A H75D 110.6
O45 C76 C75 111.8(5)
O45 C76 H76A 109.3
O45 C76 H76B 109.3
C75 C76 H76A 109.3
C75 C76 H76B 109.3
H76A C76 H76B 107.9
O45A C76A C75A 121.6(13)
O45A C76A H76C 106.9
O45A C76A H76D 106.9
C75A C76A H76C 106.9
C75A C76A H76D 106.9
H76C C76A H76D 106.7
H3WA O3W H3WB 109.5
O25A C36 C35 110.8(6)
O25A C36 H36C 109.5
O25A C36 H36D 109.5
C35 C36 H36C 109.5
C35 C36 H36D 109.5
H36C C36 H36D 108.1

loop_
_geom_bond_atom_site_label_1
_geom_bond_atom_site_label_2
_geom_bond_distance
Cu1 O1 1.9154(18)
Cu1 O1W 2.171(2)
Cu1 O2 1.980(2)
Cu1 O21 1.9259(18)
Cu1 O22 1.977(2)
O1 C1 1.328(3)
O1W H1WA 0.8784
O1W H1WB 0.8785
O2 C7 1.261(3)
O3 H3 0.8200
O3 C9 1.402(4)
O4 C14 1.247(3)
O5 H5 0.8200
O5 C16 1.424(4)
O21 C21 1.323(3)
O22 C27 1.259(3)
O23 H23 0.8200
O23 C29 1.419(7)
O23A H23A 0.8200
O23A C29A 1.482(18)
O24 C34 1.252(3)
O25 H25 0.8200
O25 C36A 1.422(10)
O25A H25A 0.8200
O25A C36 1.345(10)
N1 H1 0.8600
N1 C7 1.333(4)
N1 C8 1.449(4)
N2 H2 0.8600
N2 C14 1.336(4)
N2 C15 1.455(4)
N21 H21 0.8599
N21 C27 1.336(4)
N21 C28 1.406(6)
N21 C28A 1.625(14)
N22 H22 0.8600
N22 C34 1.332(4)
N22 C35 1.456(4)
C1 C2 1.416(4)
C1 C6 1.420(4)
C2 C3 1.391(4)
C2 C7 1.485(4)
C3 H3A 0.9300
C3 C4 1.391(4)
C4 C5 1.387(4)
C4 C10 1.530(4)
C5 H5A 0.9300
C5 C6 1.388(4)
C6 C14 1.486(4)
C8 H8A 0.9700
C8 H8B 0.9700
C8 C9 1.518(5)
C9 H9A 0.9700
C9 H9B 0.9700
C10 C11 1.533(5)
C10 C12 1.533(4)
C10 C13 1.527(5)
C11 H11A 0.9600
C11 H11B 0.9600
C11 H11C 0.9600
C12 H12A 0.9600
C12 H12B 0.9600
C12 H12C 0.9600
C13 H13A 0.9600
C13 H13B 0.9600
C13 H13C 0.9600
C15 H15A 0.9700
C15 H15B 0.9700
C15 C16 1.510(5)
C16 H16A 0.9700
C16 H16B 0.9700
C21 C22 1.419(4)
C21 C26 1.422(4)
C22 C23 1.403(4)
C22 C27 1.478(4)
C23 H23B 0.9300
C23 C24 1.387(4)
C24 C25 1.386(4)
C24 C30 1.536(4)
C25 H25B 0.9300
C25 C26 1.395(4)
C26 C34 1.496(4)
C32A H32A 0.9600
C32A H32B 0.9600
C32A H32C 0.9600
C32A C30 1.413(19)
C33A H33A 0.9600
C33A H33B 0.9600
C33A H33C 0.9600
C33A C30 1.550(17)
C28 H28A 0.9700
C28 H28B 0.9700
C28 C29 1.514(8)
C31A H31A 0.9600
C31A H31B 0.9600
C31A H31C 0.9600
C31A C30 1.654(17)
C28A H28C 0.9700
C28A H28D 0.9700
C28A C29A 1.49(2)
C29 H29A 0.9700
C29 H29B 0.9700
C29A H29C 0.9700
C29A H29D 0.9700
C30 C31 1.513(6)
C30 C32 1.574(6)
C30 C33 1.506(6)
C31 H31D 0.9600
C31 H31E 0.9600
C31 H31F 0.9600
C32 H32D 0.9600
C32 H32E 0.9600
C32 H32F 0.9600
C33 H33D 0.9600
C33 H33E 0.9600
C33 H33F 0.9600
C35 H35A 0.9700
C35 H35B 0.9699
C35 C36A 1.487(10)
C35 C36 1.558(9)
C36A H36A 0.9700
C36A H36B 0.9700
Cu2 O2W 2.222(2)
Cu2 O31 1.918(2)
Cu2 O32 1.978(2)
Cu2 O41 1.9265(19)
Cu2 O42 1.961(2)
O2W H2WA 0.8594
O2W H2WB 0.8594
O6 H6 0.8200
O6 C56 1.422(5)
O31 C41 1.328(3)
O32 C47 1.260(3)
O33 H33 0.8200
O33 C49 1.374(5)
O34 C54 1.246(4)
O41 C61 1.318(3)
O42 C67 1.266(3)
O43 H43 0.8200
O43 C69 1.384(4)
O44 C74 1.242(4)
O45 H45 0.8200
O45 C76 1.421(7)
O45A H45A 0.8200
O45A C76A 1.389(18)
N31 H31 0.8600
N31 C47 1.339(4)
N31 C48 1.453(4)
N32 H32 0.8600
N32 C54 1.337(4)
N32 C55 1.464(4)
N41 H41 0.8600
N41 C67 1.325(4)
N41 C68 1.455(4)
N42 H42 0.8600
N42 C74 1.335(4)
N42 C75 1.495(6)
N42 C75A 1.460(14)
C41 C42 1.416(4)
C41 C46 1.423(4)
C42 C43 1.393(4)
C42 C47 1.483(4)
C43 H43A 0.9300
C43 C44 1.385(4)
C44 C45 1.390(4)
C44 C50 1.532(4)
C45 H45B 0.9300
C45 C46 1.391(4)
C46 C54 1.497(4)
C48 H48A 0.9700
C48 H48B 0.9700
C48 C49 1.485(5)
C49 H49A 0.9700
C49 H49B 0.9700
C50 C51 1.537(4)
C50 C52 1.528(4)
C50 C53 1.530(5)
C51 H51A 0.9600
C51 H51B 0.9600
C51 H51C 0.9600
C52 H52A 0.9600
C52 H52B 0.9600
C52 H52C 0.9600
C53 H53A 0.9600
C53 H53B 0.9600
C53 H53C 0.9600
C55 H55A 0.9700
C55 H55B 0.9700
C55 C56 1.509(5)
C56 H56A 0.9700
C56 H56B 0.9700
C61 C62 1.418(4)
C61 C66 1.422(4)
C62 C63 1.397(4)
C62 C67 1.480(4)
C63 H63 0.9300
C63 C64 1.390(4)
C64 C65 1.385(4)
C64 C70 1.530(4)
C65 H65 0.9300
C65 C66 1.398(4)
C66 C74 1.495(4)
C68 H68A 0.9700
C68 H68B 0.9700
C68 C69 1.516(4)
C69 H69A 0.9700
C69 H69B 0.9700
C70 C71 1.526(5)
C70 C72 1.523(5)
C70 C73 1.542(5)
C71 H71A 0.9600
C71 H71B 0.9600
C71 H71C 0.9600
C72 H72A 0.9600
C72 H72B 0.9600
C72 H72C 0.9600
C73 H73A 0.9600
C73 H73B 0.9600
C73 H73C 0.9600
C75 H75A 0.9700
C75 H75B 0.9700
C75 C76 1.509(8)
C75A H75C 0.9700
C75A H75D 0.9700
C75A C76A 1.55(2)
C76 H76A 0.9700
C76 H76B 0.9700
C76A H76C 0.9700
C76A H76D 0.9700
O3W H3WA 0.8499
O3W H3WB 0.8499
C36 H36C 0.9700
C36 H36D 0.9700

loop_
_geom_hbond_atom_site_label_D
_geom_hbond_atom_site_label_H
_geom_hbond_atom_site_label_A
_geom_hbond_distance_DH
_geom_hbond_distance_HA
_geom_hbond_distance_DA
_geom_hbond_angle_DHA
_geom_hbond_site_symmetry_A
O1W H1WA O5 0.88 1.95 2.779(3) 156.9 2_566
O1W H1WB O1 0.88 2.03 2.762(3) 140.2 2_566
O3 H3 O23 0.82 1.85 2.662(6) 170.1 2_566
O5 H5 O1W 0.82 2.01 2.779(3) 156.5 2_566
O23A H23A O3W 0.82 2.00 2.609(11) 130.3 1_465
O25 H25 O24 0.82 2.05 2.809(5) 154.3 .
N1 H1 O44 0.86 1.99 2.815(3) 161.5 2_656
N2 H2 O1 0.86 2.09 2.714(3) 129.2 .
N21 H21 O34 0.86 1.96 2.800(3) 164.3 2_665
N22 H22 O21 0.86 2.02 2.666(3) 131.1 .
O2W H2WB O33 0.86 2.01 2.810(5) 154.0 2_755
O6 H6 O3W 0.82 2.06 2.819(5) 154.2 2_755
O43 H43 O21 0.82 1.98 2.804(3) 176.9 1_655
O45 H45 O6 0.82 1.99 2.796(6) 167.5 2_755
N32 H32 O31 0.86 2.01 2.671(3) 133.4 .
N41 H41 O4 0.86 2.04 2.887(3) 166.7 2_666
N42 H42 O41 0.86 1.93 2.641(3) 139.0 .
O3W H3WA O31 0.85 1.97 2.777(4) 159.2 2_755
